data_7020952
loop_
_publ_author_name
'Guillo, Pascal'
'Fasulo, Meg E.'
'Lipschutz, Michael I.'
'Tilley, T. Don'

_publ_section_title
;
 Synthesis and characterization of tantalum silsesquioxane complexes.
;
_journal_issue 6
_journal_name_full 'Dalton transactions (Cambridge, England : 2003)'
_journal_page_first 1991
_journal_page_last 1995
_journal_paper_doi 10.1039/c2dt32601a
_journal_volume 42
_journal_year 2013
_chemical_formula_sum 'C66 H84 B F20 N2 O12 Si7 Ta'
_chemical_formula_weight 1865.75
_chemical_name_systematic
;
?
;
_space_group_IT_number 2
_symmetry_cell_setting triclinic
_symmetry_space_group_name_Hall '-P 1'
_symmetry_space_group_name_H-M 'P -1'
_atom_sites_solution_hydrogens geom
_atom_sites_solution_primary direct
_atom_sites_solution_secondary difmap
_audit_creation_method SHELXL-97
_cell_angle_alpha 102.447(5)
_cell_angle_beta 90.694(5)
_cell_angle_gamma 94.252(5)
_cell_formula_units_Z 2
_cell_length_a 14.324(5)
_cell_length_b 14.832(5)
_cell_length_c 19.356(5)
_cell_measurement_reflns_used 9888
_cell_measurement_temperature 100(2)
_cell_measurement_theta_max 23.249
_cell_measurement_theta_min 2.501
_cell_volume 4003(2)
_computing_cell_refinement 'Bruker Apex2 v. 2009.2.1'
_computing_data_collection 'Bruker Apex2 v. 2009.2.1'
_computing_data_reduction 'Bruker Apex2 v. 2009.2.1'
_computing_molecular_graphics ORTEP-32
_computing_publication_material CIFTAB
_computing_structure_refinement 'SHELXL-97 (Sheldrick, 2008)'
_computing_structure_solution 'SHELXS-97 (Sheldrick, 2008)'
_diffrn_ambient_temperature 100(2)
_diffrn_detector_area_resol_mean 8.129
_diffrn_measured_fraction_theta_full 0.958
_diffrn_measured_fraction_theta_max 0.958
_diffrn_measurement_device_type 'Bruker Apex2 CCD'
_diffrn_measurement_method '/w and /f scans'
_diffrn_radiation_monochromator graphite
_diffrn_radiation_source 'fine-focus sealed tube'
_diffrn_radiation_type MoK\a
_diffrn_radiation_wavelength 0.71069
_diffrn_reflns_av_R_equivalents 0.0539
_diffrn_reflns_av_sigmaI/netI 0.0791
_diffrn_reflns_limit_h_max 15
_diffrn_reflns_limit_h_min -15
_diffrn_reflns_limit_k_max 16
_diffrn_reflns_limit_k_min -16
_diffrn_reflns_limit_l_max 21
_diffrn_reflns_limit_l_min -21
_diffrn_reflns_number 26149
_diffrn_reflns_theta_full 25.27
_diffrn_reflns_theta_max 23.30
_diffrn_reflns_theta_min 1.41
_exptl_absorpt_coefficient_mu 1.581
_exptl_absorpt_correction_T_max 0.9253
_exptl_absorpt_correction_T_min 0.9253
_exptl_absorpt_correction_type multi-scan
_exptl_absorpt_process_details SADABS
_exptl_crystal_colour colorless
_exptl_crystal_density_diffrn 1.548
_exptl_crystal_density_method 'not measured'
_exptl_crystal_description block
_exptl_crystal_F_000 1892
_exptl_crystal_size_max 0.05
_exptl_crystal_size_mid 0.05
_exptl_crystal_size_min 0.05
_refine_diff_density_max 4.209
_refine_diff_density_min -2.517
_refine_diff_density_rms 0.226
_refine_ls_extinction_method none
_refine_ls_goodness_of_fit_ref 1.072
_refine_ls_hydrogen_treatment constr
_refine_ls_matrix_type full
_refine_ls_number_parameters 1003
_refine_ls_number_reflns 13907
_refine_ls_number_restraints 30
_refine_ls_restrained_S_all 1.073
_refine_ls_R_factor_all 0.1189
_refine_ls_R_factor_gt 0.0830
_refine_ls_shift/su_max 0.001
_refine_ls_shift/su_mean 0.000
_refine_ls_structure_factor_coef Fsqd
_refine_ls_weighting_details 'calc w=1/[\s^2^(Fo^2^)+(0.1276P)^2^+28.8789P] where P=(Fo^2^+2Fc^2^)/3'
_refine_ls_weighting_scheme calc
_refine_ls_wR_factor_gt 0.2084
_refine_ls_wR_factor_ref 0.2439
_reflns_number_gt 8450
_reflns_number_total 11281
_reflns_threshold_expression >2sigma(I)
_cod_data_source_file c2dt32601a.txt
_cod_data_source_block 5(CH3CN)
_cod_database_code 7020952

loop_
_symmetry_equiv_pos_as_xyz
'x, y, z'
'-x, -y, -z'

loop_
_atom_site_label
_atom_site_type_symbol
_atom_site_fract_x
_atom_site_fract_y
_atom_site_fract_z
_atom_site_U_iso_or_equiv
_atom_site_adp_type
_atom_site_occupancy
_atom_site_symmetry_multiplicity
_atom_site_calc_flag
_atom_site_refinement_flags
C1 C 0.8431(7) 0.8274(7) 0.4356(5) 0.024(2) Uani 1 1 d U
C2 C 0.9379(8) 0.8034(7) 0.4388(5) 0.028(2) Uani 1 1 d .
C3 C 0.9982(7) 0.8749(7) 0.4234(5) 0.028(2) Uani 1 1 d .
C4 C 0.9387(8) 0.9464(7) 0.4087(5) 0.029(2) Uani 1 1 d .
C5 C 0.8445(7) 0.9151(7) 0.4178(5) 0.027(2) Uani 1 1 d .
C6 C 0.7571(8) 0.7707(8) 0.4501(6) 0.038(3) Uani 1 1 d .
H6A H 0.7395 0.7922 0.4993 0.058 Uiso 1 1 calc R
H6B H 0.7702 0.7054 0.4420 0.058 Uiso 1 1 calc R
H6C H 0.7056 0.7775 0.4183 0.058 Uiso 1 1 calc R
C7 C 0.9688(9) 0.7237(8) 0.4681(6) 0.043(3) Uani 1 1 d .
H7A H 1.0333 0.7125 0.4546 0.065 Uiso 1 1 calc R
H7B H 0.9275 0.6680 0.4490 0.065 Uiso 1 1 calc R
H7C H 0.9657 0.7389 0.5198 0.065 Uiso 1 1 calc R
C8 C 1.1027(8) 0.8787(9) 0.4217(6) 0.043(3) Uani 1 1 d .
H8A H 1.1292 0.9036 0.4695 0.064 Uiso 1 1 calc R
H8B H 1.1251 0.9187 0.3902 0.064 Uiso 1 1 calc R
H8C H 1.1225 0.8161 0.4042 0.064 Uiso 1 1 calc R
C9 C 0.9769(10) 1.0343(8) 0.3928(6) 0.047(3) Uani 1 1 d .
H9A H 0.9259 1.0663 0.3770 0.070 Uiso 1 1 calc R
H9B H 1.0225 1.0217 0.3553 0.070 Uiso 1 1 calc R
H9C H 1.0077 1.0734 0.4355 0.070 Uiso 1 1 calc R
C10 C 0.7602(8) 0.9672(9) 0.4091(7) 0.047(3) Uani 1 1 d .
H10A H 0.7039 0.9340 0.4224 0.070 Uiso 1 1 calc R
H10B H 0.7536 0.9721 0.3596 0.070 Uiso 1 1 calc R
H10C H 0.7683 1.0294 0.4396 0.070 Uiso 1 1 calc R
C11 C 1.1747(8) 0.6978(8) 0.2101(6) 0.037(3) Uani 1 1 d .
H11A H 1.1737 0.6793 0.2563 0.044 Uiso 1 1 calc R
H11B H 1.1826 0.6413 0.1733 0.044 Uiso 1 1 calc R
C12 C 1.2587(9) 0.7632(9) 0.2103(7) 0.049(3) Uani 1 1 d .
H12 H 1.2616 0.7800 0.1630 0.058 Uiso 1 1 calc R
C13 C 1.3475(9) 0.7104(10) 0.2206(9) 0.060(4) Uani 1 1 d .
H13A H 1.4043 0.7489 0.2148 0.090 Uiso 1 1 calc R
H13B H 1.3453 0.6520 0.1851 0.090 Uiso 1 1 calc R
H13C H 1.3482 0.6974 0.2681 0.090 Uiso 1 1 calc R
C14 C 1.2616(9) 0.8489(9) 0.2649(7) 0.046(3) Uani 1 1 d .
H14A H 1.2015 0.8765 0.2646 0.070 Uiso 1 1 calc R
H14B H 1.3120 0.8925 0.2552 0.070 Uiso 1 1 calc R
H14C H 1.2731 0.8351 0.3113 0.070 Uiso 1 1 calc R
C15 C 1.1019(8) 0.9402(7) 0.0556(6) 0.034(2) Uani 1 1 d .
H15A H 1.1137 0.8988 0.0097 0.040 Uiso 1 1 calc R
H15B H 1.0730 0.9943 0.0448 0.040 Uiso 1 1 calc R
C16 C 1.1961(8) 0.9749(8) 0.0914(7) 0.039(3) Uani 1 1 d .
H16 H 1.2256 0.9204 0.1024 0.047 Uiso 1 1 calc R
C17 C 1.2627(9) 1.0185(9) 0.0452(7) 0.047(3) Uani 1 1 d .
H17A H 1.2729 0.9730 0.0016 0.071 Uiso 1 1 calc R
H17B H 1.3226 1.0385 0.0709 0.071 Uiso 1 1 calc R
H17C H 1.2355 1.0722 0.0333 0.071 Uiso 1 1 calc R
C18 C 1.1836(9) 1.0443(9) 0.1629(7) 0.048(3) Uani 1 1 d .
H18A H 1.1499 1.0961 0.1542 0.072 Uiso 1 1 calc R
H18B H 1.2453 1.0678 0.1846 0.072 Uiso 1 1 calc R
H18C H 1.1479 1.0127 0.1948 0.072 Uiso 1 1 calc R
C19 C 0.8426(10) 1.0831(7) 0.2379(6) 0.044(3) Uani 1 1 d .
H19A H 0.7940 1.0993 0.2069 0.052 Uiso 1 1 calc R
H19B H 0.8154 1.0875 0.2852 0.052 Uiso 1 1 calc R
C20 C 0.9218(10) 1.1557(9) 0.2454(7) 0.052(3) Uani 1 1 d .
H20 H 0.9790 1.1294 0.2603 0.063 Uiso 1 1 calc R
C21 C 0.9410(16) 1.1838(14) 0.1786(10) 0.098(7) Uani 1 1 d .
H21A H 0.9558 1.1297 0.1426 0.147 Uiso 1 1 calc R
H21B H 0.9943 1.2305 0.1855 0.147 Uiso 1 1 calc R
H21C H 0.8857 1.2098 0.1628 0.147 Uiso 1 1 calc R
C22 C 0.9014(11) 1.2403(9) 0.3042(10) 0.072(5) Uani 1 1 d .
H22A H 0.9570 1.2843 0.3131 0.108 Uiso 1 1 calc R
H22B H 0.8858 1.2196 0.3477 0.108 Uiso 1 1 calc R
H22C H 0.8487 1.2705 0.2890 0.108 Uiso 1 1 calc R
C23 C 0.5942(7) 0.8636(7) 0.0933(6) 0.029(2) Uani 1 1 d .
H23A H 0.5815 0.9154 0.1328 0.035 Uiso 1 1 calc R
H23B H 0.6007 0.8892 0.0503 0.035 Uiso 1 1 calc R
C24 C 0.5084(7) 0.7933(8) 0.0820(7) 0.039(3) Uani 1 1 d .
H24 H 0.5045 0.7652 0.1246 0.047 Uiso 1 1 calc R
C25 C 0.5153(10) 0.7157(9) 0.0185(8) 0.058(4) Uani 1 1 d .
H25A H 0.4570 0.6755 0.0121 0.086 Uiso 1 1 calc R
H25B H 0.5678 0.6797 0.0257 0.086 Uiso 1 1 calc R
H25C H 0.5254 0.7414 -0.0236 0.086 Uiso 1 1 calc R
C26 C 0.4192(8) 0.8419(9) 0.0777(6) 0.041(3) Uani 1 1 d .
H26A H 0.4218 0.8719 0.0373 0.062 Uiso 1 1 calc R
H26B H 0.4135 0.8886 0.1214 0.062 Uiso 1 1 calc R
H26C H 0.3649 0.7963 0.0716 0.062 Uiso 1 1 calc R
C27 C 0.6320(8) 0.6110(7) 0.2402(6) 0.036(3) Uani 1 1 d .
H27A H 0.6598 0.5775 0.2734 0.043 Uiso 1 1 calc R
H27B H 0.5910 0.6551 0.2684 0.043 Uiso 1 1 calc R
C28 C 0.5726(16) 0.5449(18) 0.1918(9) 0.153(13) Uani 1 1 d .
H28 H 0.6186 0.4969 0.1900 0.183 Uiso 1 1 calc R
C29 C 0.5648(15) 0.5268(13) 0.1212(8) 0.104(8) Uani 1 1 d .
H29A H 0.5054 0.5471 0.1068 0.156 Uiso 1 1 calc R
H29B H 0.5666 0.4601 0.1025 0.156 Uiso 1 1 calc R
H29C H 0.6169 0.5601 0.1024 0.156 Uiso 1 1 calc R
C30 C 0.5010(16) 0.4892(15) 0.2274(9) 0.138(12) Uani 1 1 d .
H30A H 0.4509 0.5282 0.2463 0.206 Uiso 1 1 calc R
H30B H 0.5319 0.4686 0.2660 0.206 Uiso 1 1 calc R
H30C H 0.4743 0.4351 0.1925 0.206 Uiso 1 1 calc R
C31 C 0.8614(8) 0.6985(7) -0.0821(5) 0.031(2) Uani 1 1 d .
H31A H 0.8744 0.7541 -0.1021 0.037 Uiso 1 1 calc R
H31B H 0.9151 0.6600 -0.0931 0.037 Uiso 1 1 calc R
C32 C 0.7740(10) 0.6433(10) -0.1211(6) 0.053(4) Uani 1 1 d .
H32 H 0.7457 0.6020 -0.0910 0.063 Uiso 1 1 calc R
C33 C 0.8033(15) 0.5816(11) -0.1930(8) 0.082(6) Uani 1 1 d .
H33A H 0.8383 0.6206 -0.2203 0.123 Uiso 1 1 calc R
H33B H 0.7471 0.5515 -0.2202 0.123 Uiso 1 1 calc R
H33C H 0.8428 0.5343 -0.1833 0.123 Uiso 1 1 calc R
C34 C 0.7022(13) 0.7051(13) -0.1365(9) 0.082(5) Uani 1 1 d .
H34A H 0.6930 0.7525 -0.0938 0.123 Uiso 1 1 calc R
H34B H 0.6429 0.6682 -0.1512 0.123 Uiso 1 1 calc R
H34C H 0.7238 0.7350 -0.1745 0.123 Uiso 1 1 calc R
C35 C 0.9072(8) 0.4754(7) 0.0831(5) 0.031(2) Uani 1 1 d .
H35A H 0.9604 0.4706 0.0508 0.037 Uiso 1 1 calc R
H35B H 0.9265 0.4512 0.1245 0.037 Uiso 1 1 calc R
C36 C 0.8296(9) 0.4122(8) 0.0465(8) 0.050(4) Uani 1 1 d .
H36 H 0.7843 0.4073 0.0847 0.060 Uiso 1 1 calc R
C37 C 0.8586(9) 0.3144(8) 0.0218(8) 0.049(3) Uani 1 1 d .
H37A H 0.8029 0.2706 0.0151 0.073 Uiso 1 1 calc R
H37B H 0.9009 0.3001 0.0574 0.073 Uiso 1 1 calc R
H37C H 0.8908 0.3093 -0.0231 0.073 Uiso 1 1 calc R
C38 C 0.7747(14) 0.4414(10) -0.0064(12) 0.110(9) Uani 1 1 d .
H38A H 0.7323 0.4867 0.0168 0.165 Uiso 1 1 calc R
H38B H 0.7381 0.3876 -0.0351 0.165 Uiso 1 1 calc R
H38C H 0.8165 0.4696 -0.0369 0.165 Uiso 1 1 calc R
C39 C 0.5613(7) 0.2348(7) 0.4246(6) 0.031(2) Uani 1 1 d .
C40 C 0.6553(8) 0.2197(7) 0.4265(5) 0.031(2) Uani 1 1 d .
C41 C 0.7169(8) 0.2570(8) 0.4827(6) 0.036(3) Uani 1 1 d .
C42 C 0.6831(9) 0.3108(8) 0.5436(6) 0.041(3) Uani 1 1 d .
C43 C 0.5903(9) 0.3248(7) 0.5458(5) 0.037(3) Uani 1 1 d .
C44 C 0.5320(8) 0.2888(7) 0.4884(5) 0.031(2) Uani 1 1 d .
C45 C 0.3899(8) 0.2241(7) 0.3529(5) 0.029(2) Uani 1 1 d .
C46 C 0.3834(8) 0.3205(7) 0.3615(6) 0.034(3) Uani 1 1 d .
C47 C 0.3001(8) 0.3616(7) 0.3620(6) 0.034(3) Uani 1 1 d .
C48 C 0.2176(7) 0.3068(9) 0.3520(7) 0.040(3) Uani 1 1 d .
C49 C 0.2187(8) 0.2131(8) 0.3422(6) 0.036(3) Uani 1 1 d .
C50 C 0.3060(8) 0.1738(7) 0.3424(5) 0.027(2) Uani 1 1 d .
C51 C 0.4948(7) 0.0759(7) 0.3548(5) 0.024(2) Uani 1 1 d .
C52 C 0.5452(7) 0.0068(7) 0.3104(5) 0.030(2) Uani 1 1 d .
C53 C 0.5439(8) -0.0820(7) 0.3178(6) 0.036(3) Uani 1 1 d .
C54 C 0.4938(8) -0.1108(7) 0.3711(6) 0.033(2) Uani 1 1 d .
C55 C 0.4448(7) -0.0485(8) 0.4151(5) 0.029(2) Uani 1 1 d .
C56 C 0.4491(7) 0.0423(7) 0.4063(5) 0.026(2) Uani 1 1 d .
C57 C 0.5429(7) 0.2090(8) 0.2791(5) 0.029(2) Uani 1 1 d .
C58 C 0.5054(8) 0.1586(8) 0.2139(5) 0.032(2) Uani 1 1 d .
C59 C 0.5401(9) 0.1664(10) 0.1503(6) 0.052(4) Uani 1 1 d .
C60 C 0.6141(9) 0.2309(11) 0.1486(6) 0.055(4) Uani 1 1 d .
C61 C 0.6507(8) 0.2854(10) 0.2097(6) 0.044(3) Uani 1 1 d .
C62 C 0.6131(8) 0.2731(8) 0.2728(5) 0.036(3) Uani 1 1 d .
B1 B 0.4956(9) 0.1854(8) 0.3519(6) 0.027(3) Uani 1 1 d .
O1 O 0.8805(5) 0.9061(5) 0.2660(3) 0.0329(17) Uani 1 1 d U
O2 O 1.0168(5) 0.7901(5) 0.2695(3) 0.0269(15) Uani 1 1 d .
O3 O 0.7852(5) 0.7486(5) 0.2793(4) 0.0335(18) Uani 1 1 d .
O4 O 0.9581(5) 0.9512(5) 0.1558(4) 0.0348(18) Uani 1 1 d .
O5 O 0.7579(5) 0.7747(5) 0.0406(4) 0.0328(17) Uani 1 1 d .
O6 O 0.7750(5) 0.9079(5) 0.1556(4) 0.0296(16) Uani 1 1 d .
O7 O 0.6914(5) 0.7443(5) 0.1598(3) 0.0299(16) Uani 1 1 d .
O9 O 0.8032(5) 0.6135(4) 0.1678(4) 0.0274(16) Uani 1 1 d .
O10 O 1.0659(5) 0.8120(5) 0.1430(4) 0.0324(17) Uani 1 1 d .
O11 O 0.9852(5) 0.6522(5) 0.1601(4) 0.0340(17) Uani 1 1 d .
O12 O 0.8746(5) 0.6487(5) 0.0500(4) 0.0346(17) Uani 1 1 d .
O13 O 0.9406(5) 0.8160(5) 0.0418(4) 0.0303(16) Uani 1 1 d .
F1 F 0.6944(4) 0.1682(4) 0.3686(3) 0.0366(15) Uani 1 1 d .
F2 F 0.8086(5) 0.2400(5) 0.4795(4) 0.0528(19) Uani 1 1 d .
F3 F 0.7411(6) 0.3441(5) 0.6002(4) 0.056(2) Uani 1 1 d .
F4 F 0.5559(5) 0.3760(4) 0.6048(3) 0.0490(18) Uani 1 1 d .
F5 F 0.4413(5) 0.3045(4) 0.4965(3) 0.0385(15) Uani 1 1 d .
F6 F 0.4622(4) 0.3782(4) 0.3714(3) 0.0372(15) Uani 1 1 d .
F7 F 0.2990(5) 0.4536(5) 0.3703(4) 0.0505(18) Uani 1 1 d .
F8 F 0.1346(5) 0.3454(5) 0.3525(4) 0.0516(18) Uani 1 1 d .
F9 F 0.1389(5) 0.1581(5) 0.3329(4) 0.0469(17) Uani 1 1 d .
F10 F 0.2998(4) 0.0807(4) 0.3303(3) 0.0378(15) Uani 1 1 d .
F11 F 0.5985(4) 0.0295(4) 0.2591(3) 0.0368(15) Uani 1 1 d .
F12 F 0.5934(5) -0.1431(4) 0.2731(3) 0.0430(16) Uani 1 1 d .
F13 F 0.4940(5) -0.1997(4) 0.3761(4) 0.0454(17) Uani 1 1 d .
F14 F 0.3969(4) -0.0752(4) 0.4672(3) 0.0357(15) Uani 1 1 d .
F15 F 0.4016(4) 0.1008(4) 0.4559(3) 0.0319(14) Uani 1 1 d .
F16 F 0.4329(5) 0.0945(5) 0.2125(3) 0.0434(16) Uani 1 1 d .
F17 F 0.5018(6) 0.1122(7) 0.0886(4) 0.071(3) Uani 1 1 d .
F18 F 0.6520(6) 0.2374(8) 0.0850(4) 0.084(3) Uani 1 1 d .
F19 F 0.7231(5) 0.3479(6) 0.2085(4) 0.060(2) Uani 1 1 d .
F20 F 0.6554(4) 0.3315(4) 0.3306(3) 0.0361(14) Uani 1 1 d .
Si1 Si 0.8640(2) 0.95955(18) 0.20282(14) 0.0249(6) Uani 1 1 d .
Si3 Si 1.0145(2) 0.8788(2) 0.09969(15) 0.0290(7) Uani 1 1 d .
Si4 Si 1.05858(19) 0.73927(19) 0.19431(15) 0.0246(6) Uani 1 1 d .
Si5 Si 0.70637(19) 0.82196(19) 0.11232(14) 0.0249(6) Uani 1 1 d .
Si6 Si 0.85795(19) 0.73691(19) 0.01468(14) 0.0243(6) Uani 1 1 d .
Si7 Si 0.8919(2) 0.60106(18) 0.11548(15) 0.0250(6) Uani 1 1 d .
Si8 Si 0.72842(19) 0.68042(18) 0.21024(14) 0.0227(6) Uani 1 1 d .
Ta1 Ta 0.90012(3) 0.81134(3) 0.31541(2) 0.02712(17) Uani 1 1 d .
N1 N 0.9191(6) 0.6624(6) 0.3175(4) 0.028(2) Uani 1 1 d .
C100 C 0.9273(16) 0.5854(15) 0.3114(10) 0.095(6) Uani 1 1 d .
C101 C 0.943(2) 0.4845(18) 0.3016(16) 0.147(10) Uani 1 1 d U
H10D H 1.0014 0.4781 0.3268 0.221 Uiso 1 1 calc R
H10E H 0.9486 0.4573 0.2511 0.221 Uiso 1 1 calc R
H10F H 0.8907 0.4524 0.3206 0.221 Uiso 1 1 calc R
N2 N 0.6389(11) 0.5036(10) 0.4488(9) 0.090(5) Uani 1 1 d .
C200 C 0.7334(18) 0.5084(15) 0.4456(13) 0.108(7) Uani 1 1 d U
C201 C 0.8157(18) 0.5095(18) 0.4452(14) 0.128(8) Uani 1 1 d U
H20A H 0.8385 0.4897 0.4871 0.193 Uiso 1 1 calc R
H20B H 0.8424 0.5725 0.4458 0.193 Uiso 1 1 calc R
H20C H 0.8347 0.4672 0.4024 0.193 Uiso 1 1 calc R

loop_
_atom_site_aniso_label
_atom_site_aniso_U_11
_atom_site_aniso_U_22
_atom_site_aniso_U_33
_atom_site_aniso_U_23
_atom_site_aniso_U_13
_atom_site_aniso_U_12
C1 0.031(4) 0.030(4) 0.009(3) -0.002(3) 0.004(3) 0.004(3)
C2 0.038(6) 0.031(5) 0.012(5) -0.006(4) 0.004(4) 0.006(5)
C3 0.032(6) 0.032(5) 0.017(5) -0.002(4) -0.001(4) 0.005(5)
C4 0.044(6) 0.023(5) 0.014(5) -0.012(4) 0.004(5) 0.003(5)
C5 0.032(6) 0.032(5) 0.013(5) -0.011(4) 0.011(4) 0.009(4)
C6 0.039(7) 0.042(6) 0.033(6) 0.005(5) 0.006(5) -0.003(5)
C7 0.056(8) 0.031(6) 0.038(7) -0.003(5) -0.011(6) 0.004(5)
C8 0.043(7) 0.045(7) 0.037(7) 0.004(5) 0.004(6) 0.000(6)
C9 0.067(9) 0.039(6) 0.027(6) -0.008(5) -0.003(6) -0.005(6)
C10 0.037(7) 0.049(7) 0.049(8) -0.004(6) -0.001(6) 0.019(6)
C11 0.034(6) 0.037(6) 0.038(6) -0.001(5) -0.006(5) 0.021(5)
C12 0.042(7) 0.053(8) 0.046(7) -0.003(6) 0.005(6) 0.014(6)
C13 0.026(7) 0.066(9) 0.081(11) 0.001(8) 0.013(7) 0.012(6)
C14 0.037(7) 0.055(8) 0.043(7) 0.002(6) 0.009(6) 0.005(6)
C15 0.034(6) 0.028(5) 0.036(6) 0.000(5) 0.006(5) 0.005(5)
C16 0.036(6) 0.032(6) 0.054(7) 0.017(5) 0.017(6) 0.001(5)
C17 0.038(7) 0.057(8) 0.054(8) 0.026(7) 0.005(6) 0.004(6)
C18 0.040(7) 0.057(8) 0.044(7) 0.009(6) -0.003(6) -0.009(6)
C19 0.086(10) 0.012(5) 0.030(6) -0.001(4) 0.004(6) 0.006(5)
C20 0.055(8) 0.053(8) 0.048(8) 0.007(6) 0.019(7) 0.009(7)
C21 0.131(17) 0.100(14) 0.079(12) 0.032(11) 0.062(12) 0.057(13)
C22 0.064(10) 0.036(7) 0.108(14) -0.001(8) 0.004(9) 0.005(7)
C23 0.030(6) 0.029(5) 0.027(5) 0.002(4) 0.007(5) 0.009(4)
C24 0.022(6) 0.051(7) 0.045(7) 0.009(6) -0.007(5) 0.005(5)
C25 0.042(8) 0.055(8) 0.065(9) -0.013(7) -0.007(7) 0.015(6)
C26 0.033(6) 0.055(7) 0.032(6) 0.002(6) 0.009(5) 0.003(6)
C27 0.035(6) 0.031(6) 0.040(6) 0.002(5) 0.012(5) 0.003(5)
C28 0.144(19) 0.20(2) 0.049(10) -0.056(13) 0.043(11) -0.146(19)
C29 0.139(18) 0.107(14) 0.049(10) 0.018(10) -0.045(11) -0.088(14)
C30 0.147(19) 0.148(19) 0.063(11) -0.058(12) 0.059(12) -0.119(17)
C31 0.038(6) 0.028(5) 0.022(5) -0.004(4) 0.010(5) 0.004(5)
C32 0.073(10) 0.059(8) 0.017(6) -0.008(6) 0.001(6) -0.005(7)
C33 0.132(16) 0.054(9) 0.047(9) -0.017(7) -0.011(10) 0.010(10)
C34 0.079(12) 0.095(13) 0.062(11) -0.003(10) -0.009(9) -0.003(10)
C35 0.036(6) 0.032(5) 0.023(5) -0.004(4) 0.006(5) 0.014(5)
C36 0.040(7) 0.033(6) 0.064(9) -0.025(6) -0.002(7) 0.015(5)
C37 0.047(7) 0.029(6) 0.064(9) -0.005(6) 0.012(7) 0.002(5)
C38 0.107(15) 0.042(8) 0.152(19) -0.039(10) -0.097(15) 0.014(9)
C39 0.026(6) 0.029(5) 0.038(6) 0.005(5) 0.012(5) -0.001(4)
C40 0.051(7) 0.025(5) 0.017(5) -0.002(4) 0.003(5) 0.016(5)
C41 0.034(6) 0.038(6) 0.035(6) 0.002(5) 0.006(5) 0.001(5)
C42 0.057(8) 0.035(6) 0.029(6) 0.008(5) -0.020(6) -0.007(6)
C43 0.057(8) 0.032(6) 0.018(5) -0.005(4) 0.006(5) 0.005(5)
C44 0.033(6) 0.032(5) 0.025(5) 0.004(4) 0.015(5) -0.004(5)
C45 0.045(7) 0.029(5) 0.013(5) -0.003(4) 0.013(5) 0.007(5)
C46 0.039(7) 0.033(6) 0.028(6) 0.003(5) 0.007(5) 0.001(5)
C47 0.032(6) 0.030(6) 0.039(6) 0.003(5) 0.008(5) 0.007(5)
C48 0.015(5) 0.060(8) 0.048(7) 0.012(6) 0.012(5) 0.018(5)
C49 0.031(6) 0.037(6) 0.040(6) 0.006(5) 0.020(5) 0.005(5)
C50 0.038(6) 0.034(6) 0.010(4) 0.005(4) 0.001(4) 0.004(5)
C51 0.029(5) 0.029(5) 0.010(4) -0.002(4) 0.006(4) 0.005(4)
C52 0.030(6) 0.040(6) 0.017(5) -0.002(4) 0.012(4) 0.004(5)
C53 0.043(7) 0.029(6) 0.033(6) -0.001(5) 0.014(5) 0.011(5)
C54 0.042(7) 0.025(5) 0.030(6) 0.003(4) -0.001(5) 0.006(5)
C55 0.015(5) 0.048(6) 0.024(5) 0.008(5) 0.005(4) 0.006(4)
C56 0.032(6) 0.027(5) 0.016(5) -0.004(4) 0.006(4) 0.013(4)
C57 0.024(5) 0.045(6) 0.019(5) 0.008(5) 0.006(4) 0.014(5)
C58 0.031(6) 0.041(6) 0.022(5) 0.002(5) 0.007(5) -0.001(5)
C59 0.049(8) 0.076(9) 0.024(6) 0.002(6) 0.002(6) -0.017(7)
C60 0.046(8) 0.107(11) 0.011(5) 0.023(6) 0.005(5) -0.017(8)
C61 0.033(6) 0.074(9) 0.023(6) 0.014(6) -0.001(5) -0.016(6)
C62 0.043(7) 0.054(7) 0.012(5) 0.004(5) -0.001(5) 0.007(6)
B1 0.034(7) 0.033(6) 0.013(5) -0.002(5) 0.006(5) 0.007(5)
O1 0.038(4) 0.038(4) 0.014(3) -0.016(3) 0.010(3) 0.004(3)
O2 0.026(4) 0.034(4) 0.019(3) 0.000(3) 0.007(3) 0.007(3)
O3 0.028(4) 0.033(4) 0.029(4) -0.016(3) 0.015(3) -0.001(3)
O4 0.036(4) 0.031(4) 0.030(4) -0.011(3) 0.015(3) 0.003(3)
O5 0.031(4) 0.043(4) 0.021(4) -0.003(3) 0.012(3) 0.008(3)
O6 0.030(4) 0.031(4) 0.026(4) 0.001(3) 0.009(3) 0.004(3)
O7 0.035(4) 0.034(4) 0.019(3) -0.001(3) 0.013(3) 0.011(3)
O9 0.026(4) 0.021(3) 0.032(4) -0.002(3) 0.003(3) 0.005(3)
O10 0.022(4) 0.038(4) 0.031(4) -0.007(3) 0.008(3) 0.003(3)
O11 0.033(4) 0.032(4) 0.032(4) -0.005(3) 0.008(3) 0.001(3)
O12 0.036(4) 0.039(4) 0.025(4) -0.001(3) 0.009(3) 0.002(3)
O13 0.028(4) 0.032(4) 0.027(4) -0.002(3) 0.003(3) 0.004(3)
F1 0.037(4) 0.039(3) 0.032(3) 0.000(3) 0.007(3) 0.011(3)
F2 0.036(4) 0.059(4) 0.061(5) 0.006(4) -0.007(4) 0.007(3)
F3 0.070(5) 0.051(4) 0.041(4) 0.003(3) -0.014(4) -0.006(4)
F4 0.079(5) 0.034(3) 0.027(3) -0.009(3) 0.014(3) 0.002(3)
F5 0.046(4) 0.041(4) 0.025(3) -0.003(3) 0.012(3) 0.011(3)
F6 0.032(3) 0.035(3) 0.045(4) 0.006(3) 0.008(3) 0.005(3)
F7 0.049(4) 0.037(4) 0.066(5) 0.009(3) 0.008(4) 0.012(3)
F8 0.036(4) 0.062(5) 0.059(5) 0.013(4) 0.008(3) 0.017(3)
F9 0.033(4) 0.050(4) 0.057(4) 0.010(3) 0.006(3) 0.000(3)
F10 0.036(4) 0.037(3) 0.039(4) 0.005(3) 0.004(3) 0.005(3)
F11 0.044(4) 0.037(3) 0.026(3) -0.003(3) 0.023(3) 0.009(3)
F12 0.044(4) 0.041(4) 0.039(4) -0.008(3) 0.021(3) 0.017(3)
F13 0.062(5) 0.027(3) 0.047(4) 0.004(3) 0.016(4) 0.016(3)
F14 0.046(4) 0.031(3) 0.033(3) 0.008(3) 0.018(3) 0.011(3)
F15 0.037(3) 0.033(3) 0.024(3) -0.002(2) 0.016(3) 0.012(3)
F16 0.040(4) 0.059(4) 0.028(3) 0.004(3) 0.010(3) -0.002(3)
F17 0.061(5) 0.113(7) 0.027(4) 0.002(4) 0.001(4) -0.025(5)
F18 0.071(6) 0.137(8) 0.031(4) 0.012(5) 0.009(4) -0.049(6)
F19 0.047(4) 0.092(6) 0.037(4) 0.018(4) 0.008(3) -0.028(4)
F20 0.034(3) 0.043(4) 0.029(3) 0.006(3) 0.005(3) -0.002(3)
Si1 0.0306(15) 0.0220(13) 0.0182(13) -0.0053(11) 0.0091(12) 0.0047(11)
Si3 0.0262(15) 0.0318(15) 0.0247(15) -0.0033(12) 0.0100(12) 0.0011(12)
Si4 0.0205(14) 0.0257(14) 0.0236(14) -0.0044(11) 0.0056(11) 0.0042(11)
Si5 0.0252(15) 0.0271(14) 0.0201(13) -0.0017(11) 0.0067(12) 0.0071(11)
Si6 0.0247(14) 0.0284(14) 0.0157(13) -0.0050(11) 0.0084(11) 0.0036(11)
Si7 0.0266(15) 0.0209(13) 0.0240(14) -0.0043(11) 0.0066(12) 0.0053(11)
Si8 0.0232(14) 0.0231(13) 0.0185(13) -0.0039(11) 0.0087(11) 0.0042(11)
Ta1 0.0276(3) 0.0272(2) 0.0219(2) -0.00603(17) 0.00567(17) 0.00404(17)
N1 0.047(6) 0.016(4) 0.017(4) -0.008(3) 0.000(4) 0.004(4)
C100 0.115(16) 0.091(15) 0.074(13) 0.008(11) 0.022(12) -0.009(13)
C101 0.165(13) 0.129(12) 0.148(13) 0.028(9) 0.015(9) 0.022(9)
N2 0.086(11) 0.065(9) 0.110(13) -0.003(8) 0.025(9) 0.011(8)
C200 0.097(10) 0.091(9) 0.122(11) -0.004(8) 0.003(9) 0.006(8)
C201 0.115(11) 0.126(11) 0.135(12) 0.007(9) 0.017(9) 0.003(9)

loop_
_atom_type_symbol
_atom_type_description
_atom_type_scat_dispersion_real
_atom_type_scat_dispersion_imag
_atom_type_scat_source
C C 0.0033 0.0016 'International Tables Vol C Tables 4.2.6.8 and 6.1.1.4'
H H 0.0000 0.0000 'International Tables Vol C Tables 4.2.6.8 and 6.1.1.4'
B B 0.0013 0.0007 'International Tables Vol C Tables 4.2.6.8 and 6.1.1.4'
O O 0.0106 0.0060 'International Tables Vol C Tables 4.2.6.8 and 6.1.1.4'
F F 0.0171 0.0103 'International Tables Vol C Tables 4.2.6.8 and 6.1.1.4'
Si Si 0.0817 0.0704 'International Tables Vol C Tables 4.2.6.8 and 6.1.1.4'
Ta Ta -0.7052 6.5227 'International Tables Vol C Tables 4.2.6.8 and 6.1.1.4'
N N 0.0061 0.0033 'International Tables Vol C Tables 4.2.6.8 and 6.1.1.4'

loop_
_geom_angle_atom_site_label_1
_geom_angle_atom_site_label_2
_geom_angle_atom_site_label_3
_geom_angle
C5 C1 C2 108.0(9)
C5 C1 C6 125.8(10)
C2 C1 C6 126.3(9)
C5 C1 Ta1 72.0(5)
C2 C1 Ta1 74.1(5)
C6 C1 Ta1 120.7(7)
C3 C2 C1 109.2(9)
C3 C2 C7 124.9(10)
C1 C2 C7 124.9(10)
C3 C2 Ta1 73.6(6)
C1 C2 Ta1 72.0(5)
C7 C2 Ta1 129.9(7)
C2 C3 C4 107.0(9)
C2 C3 C8 126.8(10)
C4 C3 C8 126.2(10)
C2 C3 Ta1 73.5(6)
C4 C3 Ta1 70.2(5)
C8 C3 Ta1 121.3(7)
C5 C4 C9 129.8(11)
C5 C4 C3 106.9(9)
C9 C4 C3 123.2(10)
C5 C4 Ta1 73.0(5)
C9 C4 Ta1 121.2(7)
C3 C4 Ta1 74.6(5)
C1 C5 C4 109.0(9)
C1 C5 C10 126.0(10)
C4 C5 C10 125.0(10)
C1 C5 Ta1 74.2(5)
C4 C5 Ta1 72.9(5)
C10 C5 Ta1 118.7(7)
C1 C6 H6A 109.5
C1 C6 H6B 109.5
H6A C6 H6B 109.5
C1 C6 H6C 109.5
H6A C6 H6C 109.5
H6B C6 H6C 109.5
C2 C7 H7A 109.5
C2 C7 H7B 109.5
H7A C7 H7B 109.5
C2 C7 H7C 109.5
H7A C7 H7C 109.5
H7B C7 H7C 109.5
C3 C8 H8A 109.5
C3 C8 H8B 109.5
H8A C8 H8B 109.5
C3 C8 H8C 109.5
H8A C8 H8C 109.5
H8B C8 H8C 109.5
C4 C9 H9A 109.5
C4 C9 H9B 109.5
H9A C9 H9B 109.5
C4 C9 H9C 109.5
H9A C9 H9C 109.5
H9B C9 H9C 109.5
C5 C10 H10A 109.5
C5 C10 H10B 109.5
H10A C10 H10B 109.5
C5 C10 H10C 109.5
H10A C10 H10C 109.5
H10B C10 H10C 109.5
C12 C11 Si4 117.3(8)
C12 C11 H11A 108.0
Si4 C11 H11A 108.0
C12 C11 H11B 108.0
Si4 C11 H11B 108.0
H11A C11 H11B 107.2
C14 C12 C11 115.4(11)
C14 C12 C13 108.8(11)
C11 C12 C13 107.5(11)
C14 C12 H12 108.3
C11 C12 H12 108.3
C13 C12 H12 108.3
C12 C13 H13A 109.5
C12 C13 H13B 109.5
H13A C13 H13B 109.5
C12 C13 H13C 109.5
H13A C13 H13C 109.5
H13B C13 H13C 109.5
C12 C14 H14A 109.5
C12 C14 H14B 109.5
H14A C14 H14B 109.5
C12 C14 H14C 109.5
H14A C14 H14C 109.5
H14B C14 H14C 109.5
C16 C15 Si3 120.4(8)
C16 C15 H15A 107.2
Si3 C15 H15A 107.2
C16 C15 H15B 107.2
Si3 C15 H15B 107.2
H15A C15 H15B 106.9
C15 C16 C17 113.4(10)
C15 C16 C18 110.4(9)
C17 C16 C18 110.2(10)
C15 C16 H16 107.5
C17 C16 H16 107.5
C18 C16 H16 107.5
C16 C17 H17A 109.5
C16 C17 H17B 109.5
H17A C17 H17B 109.5
C16 C17 H17C 109.5
H17A C17 H17C 109.5
H17B C17 H17C 109.5
C16 C18 H18A 109.5
C16 C18 H18B 109.5
H18A C18 H18B 109.5
C16 C18 H18C 109.5
H18A C18 H18C 109.5
H18B C18 H18C 109.5
C20 C19 Si1 119.7(10)
C20 C19 H19A 107.4
Si1 C19 H19A 107.4
C20 C19 H19B 107.4
Si1 C19 H19B 107.4
H19A C19 H19B 106.9
C21 C20 C19 112.1(15)
C21 C20 C22 110.9(13)
C19 C20 C22 109.9(11)
C21 C20 H20 107.9
C19 C20 H20 107.9
C22 C20 H20 107.9
C20 C21 H21A 109.5
C20 C21 H21B 109.5
H21A C21 H21B 109.5
C20 C21 H21C 109.5
H21A C21 H21C 109.5
H21B C21 H21C 109.5
C20 C22 H22A 109.5
C20 C22 H22B 109.5
H22A C22 H22B 109.5
C20 C22 H22C 109.5
H22A C22 H22C 109.5
H22B C22 H22C 109.5
C24 C23 Si5 117.2(7)
C24 C23 H23A 108.0
Si5 C23 H23A 108.0
C24 C23 H23B 108.0
Si5 C23 H23B 108.0
H23A C23 H23B 107.2
C25 C24 C26 110.9(10)
C25 C24 C23 113.0(10)
C26 C24 C23 110.4(10)
C25 C24 H24 107.4
C26 C24 H24 107.4
C23 C24 H24 107.4
C24 C25 H25A 109.5
C24 C25 H25B 109.5
H25A C25 H25B 109.5
C24 C25 H25C 109.5
H25A C25 H25C 109.5
H25B C25 H25C 109.5
C24 C26 H26A 109.5
C24 C26 H26B 109.5
H26A C26 H26B 109.5
C24 C26 H26C 109.5
H26A C26 H26C 109.5
H26B C26 H26C 109.5
C28 C27 Si8 121.9(10)
C28 C27 H27A 106.9
Si8 C27 H27A 106.9
C28 C27 H27B 106.9
Si8 C27 H27B 106.9
H27A C27 H27B 106.7
C29 C28 C27 131.2(15)
C29 C28 C30 114.6(13)
C27 C28 C30 114.0(13)
C29 C28 H28 91.2
C27 C28 H28 91.2
C30 C28 H28 91.2
C28 C29 H29A 109.5
C28 C29 H29B 109.5
H29A C29 H29B 109.5
C28 C29 H29C 109.5
H29A C29 H29C 109.5
H29B C29 H29C 109.5
C28 C30 H30A 109.5
C28 C30 H30B 109.5
H30A C30 H30B 109.5
C28 C30 H30C 109.5
H30A C30 H30C 109.5
H30B C30 H30C 109.5
C32 C31 Si6 117.7(8)
C32 C31 H31A 107.9
Si6 C31 H31A 107.9
C32 C31 H31B 107.9
Si6 C31 H31B 107.9
H31A C31 H31B 107.2
C34 C32 C31 112.1(12)
C34 C32 C33 108.7(12)
C31 C32 C33 109.4(12)
C34 C32 H32 108.9
C31 C32 H32 108.9
C33 C32 H32 108.9
C32 C33 H33A 109.5
C32 C33 H33B 109.5
H33A C33 H33B 109.5
C32 C33 H33C 109.5
H33A C33 H33C 109.5
H33B C33 H33C 109.5
C32 C34 H34A 109.5
C32 C34 H34B 109.5
H34A C34 H34B 109.5
C32 C34 H34C 109.5
H34A C34 H34C 109.5
H34B C34 H34C 109.5
C36 C35 Si7 120.6(8)
C36 C35 H35A 107.2
Si7 C35 H35A 107.2
C36 C35 H35B 107.2
Si7 C35 H35B 107.2
H35A C35 H35B 106.8
C38 C36 C35 118.6(12)
C38 C36 C37 112.5(11)
C35 C36 C37 111.7(10)
C38 C36 H36 104.1
C35 C36 H36 104.1
C37 C36 H36 104.1
C36 C37 H37A 109.5
C36 C37 H37B 109.5
H37A C37 H37B 109.5
C36 C37 H37C 109.5
H37A C37 H37C 109.5
H37B C37 H37C 109.5
C36 C38 H38A 109.5
C36 C38 H38B 109.5
H38A C38 H38B 109.5
C36 C38 H38C 109.5
H38A C38 H38C 109.5
H38B C38 H38C 109.5
C40 C39 C44 112.8(10)
C40 C39 B1 119.3(9)
C44 C39 B1 127.9(9)
F1 C40 C39 119.9(9)
F1 C40 C41 115.2(10)
C39 C40 C41 124.9(10)
F2 C41 C40 121.0(10)
F2 C41 C42 120.0(10)
C40 C41 C42 119.0(10)
F3 C42 C43 121.4(11)
F3 C42 C41 119.9(11)
C43 C42 C41 118.6(10)
F4 C43 C42 119.5(10)
F4 C43 C44 119.8(11)
C42 C43 C44 120.7(10)
F5 C44 C43 116.1(9)
F5 C44 C39 119.9(9)
C43 C44 C39 124.0(10)
C50 C45 C46 113.8(10)
C50 C45 B1 127.9(9)
C46 C45 B1 118.2(9)
F6 C46 C47 116.3(9)
F6 C46 C45 119.7(10)
C47 C46 C45 124.1(10)
F7 C47 C48 119.8(10)
F7 C47 C46 121.0(10)
C48 C47 C46 119.2(10)
F8 C48 C49 119.7(10)
F8 C48 C47 120.4(11)
C49 C48 C47 119.9(10)
F9 C49 C48 121.1(10)
F9 C49 C50 119.9(9)
C48 C49 C50 119.1(10)
F10 C50 C45 121.6(9)
F10 C50 C49 114.5(9)
C45 C50 C49 123.9(10)
C56 C51 C52 112.0(9)
C56 C51 B1 121.1(8)
C52 C51 B1 126.7(9)
F11 C52 C53 116.8(9)
F11 C52 C51 119.9(9)
C53 C52 C51 123.4(9)
C52 C53 F12 119.5(10)
C52 C53 C54 120.8(10)
F12 C53 C54 119.7(9)
F13 C54 C55 122.6(10)
F13 C54 C53 118.7(10)
C55 C54 C53 118.6(10)
F14 C55 C54 119.3(10)
F14 C55 C56 122.0(9)
C54 C55 C56 118.7(9)
C51 C56 F15 119.5(9)
C51 C56 C55 126.5(9)
F15 C56 C55 114.0(8)
C62 C57 C58 113.2(9)
C62 C57 B1 129.3(9)
C58 C57 B1 117.5(9)
F16 C58 C59 116.4(10)
F16 C58 C57 119.4(9)
C59 C58 C57 124.1(11)
C58 C59 F17 120.8(11)
C58 C59 C60 118.8(11)
F17 C59 C60 120.3(11)
C61 C60 F18 120.4(11)
C61 C60 C59 120.1(10)
F18 C60 C59 119.5(11)
F19 C61 C60 120.4(10)
F19 C61 C62 121.3(10)
C60 C61 C62 118.3(11)
C57 C62 F20 121.6(9)
C57 C62 C61 125.3(10)
F20 C62 C61 113.1(10)
C51 B1 C45 113.8(9)
C51 B1 C57 113.2(8)
C45 B1 C57 104.6(8)
C51 B1 C39 100.9(8)
C45 B1 C39 113.0(8)
C57 B1 C39 111.6(9)
Si1 O1 Ta1 161.9(4)
Si4 O2 Ta1 141.0(4)
Si8 O3 Ta1 146.1(4)
Si3 O4 Si1 142.8(5)
Si6 O5 Si5 140.5(5)
Si1 O6 Si5 157.8(5)
Si8 O7 Si5 153.0(5)
Si8 O9 Si7 148.7(5)
Si4 O10 Si3 149.4(5)
Si4 O11 Si7 155.5(5)
Si7 O12 Si6 153.5(5)
Si6 O13 Si3 154.9(5)
O6 Si1 O1 108.1(4)
O6 Si1 O4 110.1(4)
O1 Si1 O4 106.6(4)
O6 Si1 C19 109.6(5)
O1 Si1 C19 111.6(5)
O4 Si1 C19 110.8(5)
O13 Si3 O4 109.0(4)
O13 Si3 O10 109.3(4)
O4 Si3 O10 108.2(4)
O13 Si3 C15 109.9(5)
O4 Si3 C15 110.7(5)
O10 Si3 C15 109.7(5)
O10 Si4 O11 109.8(4)
O10 Si4 O2 108.6(4)
O11 Si4 O2 107.2(4)
O10 Si4 C11 111.6(5)
O11 Si4 C11 110.0(4)
O2 Si4 C11 109.6(5)
O6 Si5 O7 109.0(4)
O6 Si5 O5 108.4(4)
O7 Si5 O5 107.4(4)
O6 Si5 C23 109.5(4)
O7 Si5 C23 110.3(4)
O5 Si5 C23 112.2(4)
O13 Si6 O5 110.0(4)
O13 Si6 O12 108.6(4)
O5 Si6 O12 107.9(4)
O13 Si6 C31 109.5(4)
O5 Si6 C31 112.4(5)
O12 Si6 C31 108.4(4)
O12 Si7 O11 108.9(4)
O12 Si7 O9 109.9(4)
O11 Si7 O9 108.3(4)
O12 Si7 C35 110.3(4)
O11 Si7 C35 109.9(4)
O9 Si7 C35 109.5(4)
O7 Si8 O9 109.0(4)
O7 Si8 O3 108.4(4)
O9 Si8 O3 107.2(4)
O7 Si8 C27 111.9(5)
O9 Si8 C27 110.3(4)
O3 Si8 C27 109.9(5)
O3 Ta1 O1 90.4(3)
O3 Ta1 O2 123.5(3)
O1 Ta1 O2 90.4(3)
O3 Ta1 N1 76.2(3)
O1 Ta1 N1 151.5(3)
O2 Ta1 N1 76.9(3)
O3 Ta1 C4 132.2(3)
O1 Ta1 C4 80.0(3)
O2 Ta1 C4 103.4(3)
N1 Ta1 C4 127.6(3)
O3 Ta1 C5 99.0(3)
O1 Ta1 C5 86.0(3)
O2 Ta1 C5 137.3(3)
N1 Ta1 C5 120.6(3)
C4 Ta1 C5 34.2(4)
O3 Ta1 C1 89.8(3)
O1 Ta1 C1 118.7(3)
O2 Ta1 C1 136.7(3)
N1 Ta1 C1 86.8(3)
C4 Ta1 C1 56.7(3)
C5 Ta1 C1 33.8(3)
O3 Ta1 C2 114.3(3)
O1 Ta1 C2 136.4(3)
O2 Ta1 C2 102.9(3)
N1 Ta1 C2 72.0(3)
C4 Ta1 C2 56.6(3)
C5 Ta1 C2 56.2(3)
C1 Ta1 C2 33.9(3)
O3 Ta1 C3 145.4(3)
O1 Ta1 C3 110.1(3)
O2 Ta1 C3 85.1(3)
N1 Ta1 C3 94.4(3)
C4 Ta1 C3 35.2(3)
C5 Ta1 C3 56.9(3)
C1 Ta1 C3 56.1(3)
C2 Ta1 C3 33.0(3)
C100 N1 Ta1 173.2(12)
N1 C100 C101 177(2)
C100 C101 H10D 109.5
C100 C101 H10E 109.5
H10D C101 H10E 109.5
C100 C101 H10F 109.5
H10D C101 H10F 109.5
H10E C101 H10F 109.5
C201 C200 N2 176(3)
C200 C201 H20A 109.5
C200 C201 H20B 109.5
H20A C201 H20B 109.5
C200 C201 H20C 109.5
H20A C201 H20C 109.5
H20B C201 H20C 109.5

loop_
_geom_bond_atom_site_label_1
_geom_bond_atom_site_label_2
_geom_bond_distance
C1 C5 1.414(14)
C1 C2 1.433(14)
C1 C6 1.502(15)
C1 Ta1 2.444(9)
C2 C3 1.403(15)
C2 C7 1.508(15)
C2 Ta1 2.472(10)
C3 C4 1.480(15)
C3 C8 1.495(16)
C3 Ta1 2.474(10)
C4 C5 1.420(15)
C4 C9 1.470(16)
C4 Ta1 2.415(9)
C5 C10 1.509(15)
C5 Ta1 2.416(9)
C6 H6A 0.9800
C6 H6B 0.9800
C6 H6C 0.9800
C7 H7A 0.9800
C7 H7B 0.9800
C7 H7C 0.9800
C8 H8A 0.9800
C8 H8B 0.9800
C8 H8C 0.9800
C9 H9A 0.9800
C9 H9B 0.9800
C9 H9C 0.9800
C10 H10A 0.9800
C10 H10B 0.9800
C10 H10C 0.9800
C11 C12 1.488(17)
C11 Si4 1.861(11)
C11 H11A 0.9900
C11 H11B 0.9900
C12 C14 1.464(17)
C12 C13 1.575(18)
C12 H12 1.0000
C13 H13A 0.9800
C13 H13B 0.9800
C13 H13C 0.9800
C14 H14A 0.9800
C14 H14B 0.9800
C14 H14C 0.9800
C15 C16 1.512(16)
C15 Si3 1.821(11)
C15 H15A 0.9900
C15 H15B 0.9900
C16 C17 1.518(16)
C16 C18 1.558(17)
C16 H16 1.0000
C17 H17A 0.9800
C17 H17B 0.9800
C17 H17C 0.9800
C18 H18A 0.9800
C18 H18B 0.9800
C18 H18C 0.9800
C19 C20 1.487(18)
C19 Si1 1.862(10)
C19 H19A 0.9900
C19 H19B 0.9900
C20 C21 1.46(2)
C20 C22 1.549(19)
C20 H20 1.0000
C21 H21A 0.9800
C21 H21B 0.9800
C21 H21C 0.9800
C22 H22A 0.9800
C22 H22B 0.9800
C22 H22C 0.9800
C23 C24 1.534(15)
C23 Si5 1.824(11)
C23 H23A 0.9900
C23 H23B 0.9900
C24 C25 1.501(17)
C24 C26 1.523(16)
C24 H24 1.0000
C25 H25A 0.9800
C25 H25B 0.9800
C25 H25C 0.9800
C26 H26A 0.9800
C26 H26B 0.9800
C26 H26C 0.9800
C27 C28 1.423(17)
C27 Si8 1.836(11)
C27 H27A 0.9900
C27 H27B 0.9900
C28 C29 1.34(2)
C28 C30 1.53(2)
C28 H28 1.0000
C29 H29A 0.9800
C29 H29B 0.9800
C29 H29C 0.9800
C30 H30A 0.9800
C30 H30B 0.9800
C30 H30C 0.9800
C31 C32 1.538(16)
C31 Si6 1.839(10)
C31 H31A 0.9900
C31 H31B 0.9900
C32 C34 1.50(2)
C32 C33 1.572(18)
C32 H32 1.0000
C33 H33A 0.9800
C33 H33B 0.9800
C33 H33C 0.9800
C34 H34A 0.9800
C34 H34B 0.9800
C34 H34C 0.9800
C35 C36 1.469(15)
C35 Si7 1.864(10)
C35 H35A 0.9900
C35 H35B 0.9900
C36 C38 1.44(2)
C36 C37 1.518(15)
C36 H36 1.0000
C37 H37A 0.9800
C37 H37B 0.9800
C37 H37C 0.9800
C38 H38A 0.9800
C38 H38B 0.9800
C38 H38C 0.9800
C39 C40 1.382(15)
C39 C44 1.407(14)
C39 B1 1.681(16)
C40 F1 1.363(11)
C40 C41 1.383(15)
C41 F2 1.355(13)
C41 C42 1.388(16)
C42 F3 1.349(13)
C42 C43 1.360(18)
C43 F4 1.350(12)
C43 C44 1.368(16)
C44 F5 1.343(12)
C45 C50 1.356(15)
C45 C46 1.414(15)
C45 B1 1.657(16)
C46 F6 1.350(12)
C46 C47 1.378(16)
C47 F7 1.341(12)
C47 C48 1.371(16)
C48 F8 1.356(12)
C48 C49 1.363(16)
C49 F9 1.341(13)
C49 C50 1.419(15)
C50 F10 1.346(12)
C51 C56 1.360(14)
C51 C52 1.434(13)
C51 B1 1.637(15)
C52 F11 1.344(11)
C52 C53 1.354(15)
C53 F12 1.359(12)
C53 C54 1.387(16)
C54 F13 1.343(12)
C54 C55 1.358(15)
C55 F14 1.339(12)
C55 C56 1.390(15)
C56 F15 1.373(10)
C57 C62 1.357(16)
C57 C58 1.399(15)
C57 B1 1.663(15)
C58 F16 1.352(12)
C58 C59 1.358(16)
C59 F17 1.371(14)
C59 C60 1.380(18)
C60 C61 1.354(17)
C60 F18 1.371(13)
C61 F19 1.343(13)
C61 C62 1.383(15)
C62 F20 1.363(12)
O1 Si1 1.619(8)
O1 Ta1 1.897(8)
O2 Si4 1.631(7)
O2 Ta1 1.917(7)
O3 Si8 1.655(7)
O3 Ta1 1.879(7)
O4 Si3 1.623(7)
O4 Si1 1.634(7)
O5 Si6 1.623(7)
O5 Si5 1.627(7)
O6 Si1 1.603(7)
O6 Si5 1.621(7)
O7 Si8 1.610(8)
O7 Si5 1.625(8)
O9 Si8 1.623(7)
O9 Si7 1.630(7)
O10 Si4 1.615(8)
O10 Si3 1.636(8)
O11 Si4 1.620(7)
O11 Si7 1.627(8)
O12 Si7 1.603(8)
O12 Si6 1.632(8)
O13 Si6 1.603(7)
O13 Si3 1.617(7)
Ta1 N1 2.255(9)
N1 C100 1.14(2)
C100 C101 1.50(3)
C101 H10D 0.9800
C101 H10E 0.9800
C101 H10F 0.9800
N2 C200 1.35(3)
C200 C201 1.18(3)
C201 H20A 0.9800
C201 H20B 0.9800
C201 H20C 0.9800

loop_
_geom_torsion_atom_site_label_1
_geom_torsion_atom_site_label_2
_geom_torsion_atom_site_label_3
_geom_torsion_atom_site_label_4
_geom_torsion
C5 C1 C2 C3 0.1(10)
C6 C1 C2 C3 -178.7(9)
Ta1 C1 C2 C3 64.7(7)
C5 C1 C2 C7 168.9(9)
C6 C1 C2 C7 -9.9(15)
Ta1 C1 C2 C7 -126.6(9)
C5 C1 C2 Ta1 -64.5(6)
C6 C1 C2 Ta1 116.7(10)
C1 C2 C3 C4 -1.0(10)
C7 C2 C3 C4 -169.8(9)
Ta1 C2 C3 C4 62.6(6)
C1 C2 C3 C8 179.3(10)
C7 C2 C3 C8 10.6(16)
Ta1 C2 C3 C8 -117.0(10)
C1 C2 C3 Ta1 -63.6(6)
C7 C2 C3 Ta1 127.6(10)
C2 C3 C4 C5 1.5(10)
C8 C3 C4 C5 -178.8(10)
Ta1 C3 C4 C5 66.3(6)
C2 C3 C4 C9 177.7(9)
C8 C3 C4 C9 -2.6(15)
Ta1 C3 C4 C9 -117.5(9)
C2 C3 C4 Ta1 -64.8(6)
C8 C3 C4 Ta1 114.9(10)
C2 C1 C5 C4 0.9(10)
C6 C1 C5 C4 179.7(9)
Ta1 C1 C5 C4 -65.1(6)
C2 C1 C5 C10 -179.7(9)
C6 C1 C5 C10 -1.0(15)
Ta1 C1 C5 C10 114.3(10)
C2 C1 C5 Ta1 65.9(6)
C6 C1 C5 Ta1 -115.3(9)
C9 C4 C5 C1 -177.4(10)
C3 C4 C5 C1 -1.5(10)
Ta1 C4 C5 C1 65.9(6)
C9 C4 C5 C10 3.3(16)
C3 C4 C5 C10 179.1(9)
Ta1 C4 C5 C10 -113.5(10)
C9 C4 C5 Ta1 116.7(10)
C3 C4 C5 Ta1 -67.4(6)
Si4 C11 C12 C14 61.4(15)
Si4 C11 C12 C13 -177.0(9)
Si3 C15 C16 C17 176.0(8)
Si3 C15 C16 C18 -59.8(12)
Si1 C19 C20 C21 82.3(14)
Si1 C19 C20 C22 -153.9(10)
Si5 C23 C24 C25 -63.6(13)
Si5 C23 C24 C26 171.6(8)
Si8 C27 C28 C29 -9(5)
Si8 C27 C28 C30 175.8(18)
Si6 C31 C32 C34 84.0(13)
Si6 C31 C32 C33 -155.3(10)
Si7 C35 C36 C38 43.9(18)
Si7 C35 C36 C37 177.3(9)
C44 C39 C40 F1 179.8(9)
B1 C39 C40 F1 2.5(15)
C44 C39 C40 C41 -3.4(16)
B1 C39 C40 C41 179.3(10)
F1 C40 C41 F2 -1.9(16)
C39 C40 C41 F2 -178.7(10)
F1 C40 C41 C42 179.7(9)
C39 C40 C41 C42 2.8(18)
F2 C41 C42 F3 -1.7(17)
C40 C41 C42 F3 176.8(10)
F2 C41 C42 C43 -178.5(11)
C40 C41 C42 C43 0.0(17)
F3 C42 C43 F4 2.6(17)
C41 C42 C43 F4 179.2(10)
F3 C42 C43 C44 -178.5(10)
C41 C42 C43 C44 -1.8(18)
F4 C43 C44 F5 -2.7(15)
C42 C43 C44 F5 178.3(10)
F4 C43 C44 C39 180.0(9)
C42 C43 C44 C39 1.0(18)
C40 C39 C44 F5 -175.7(9)
B1 C39 C44 F5 1.3(16)
C40 C39 C44 C43 1.5(16)
B1 C39 C44 C43 178.5(11)
C50 C45 C46 F6 -179.1(9)
B1 C45 C46 F6 -2.7(14)
C50 C45 C46 C47 2.3(15)
B1 C45 C46 C47 178.8(10)
F6 C46 C47 F7 1.4(16)
C45 C46 C47 F7 -180.0(10)
F6 C46 C47 C48 179.8(10)
C45 C46 C47 C48 -1.6(18)
F7 C47 C48 F8 -1.9(18)
C46 C47 C48 F8 179.7(10)
F7 C47 C48 C49 178.8(11)
C46 C47 C48 C49 0.4(18)
F8 C48 C49 F9 0.1(18)
C47 C48 C49 F9 179.4(11)
F8 C48 C49 C50 -179.5(10)
C47 C48 C49 C50 -0.1(18)
C46 C45 C50 F10 177.2(9)
B1 C45 C50 F10 1.1(15)
C46 C45 C50 C49 -2.0(15)
B1 C45 C50 C49 -178.0(10)
F9 C49 C50 F10 2.3(14)
C48 C49 C50 F10 -178.2(10)
F9 C49 C50 C45 -178.5(9)
C48 C49 C50 C45 1.0(17)
C56 C51 C52 F11 -176.4(9)
B1 C51 C52 F11 -1.3(16)
C56 C51 C52 C53 2.3(15)
B1 C51 C52 C53 177.3(11)
F11 C52 C53 F12 -1.6(16)
C51 C52 C53 F12 179.7(10)
F11 C52 C53 C54 177.4(10)
C51 C52 C53 C54 -1.3(18)
C52 C53 C54 F13 179.6(10)
F12 C53 C54 F13 -1.4(16)
C52 C53 C54 C55 1.0(17)
F12 C53 C54 C55 179.9(10)
F13 C54 C55 F14 2.0(16)
C53 C54 C55 F14 -179.4(10)
F13 C54 C55 C56 179.6(10)
C53 C54 C55 C56 -1.8(16)
C52 C51 C56 F15 176.4(8)
B1 C51 C56 F15 1.1(14)
C52 C51 C56 C55 -3.4(15)
B1 C51 C56 C55 -178.7(10)
F14 C55 C56 C51 -179.2(10)
C54 C55 C56 C51 3.3(16)
F14 C55 C56 F15 1.0(14)
C54 C55 C56 F15 -176.5(9)
C62 C57 C58 F16 -177.9(10)
B1 C57 C58 F16 0.7(15)
C62 C57 C58 C59 5.3(18)
B1 C57 C58 C59 -176.1(12)
F16 C58 C59 F17 1(2)
C57 C58 C59 F17 177.5(12)
F16 C58 C59 C60 179.9(13)
C57 C58 C59 C60 -3(2)
C58 C59 C60 C61 0(2)
F17 C59 C60 C61 179.0(14)
C58 C59 C60 F18 177.6(14)
F17 C59 C60 F18 -3(2)
F18 C60 C61 F19 2(2)
C59 C60 C61 F19 179.6(13)
F18 C60 C61 C62 -176.8(13)
C59 C60 C61 C62 1(2)
C58 C57 C62 F20 177.2(10)
B1 C57 C62 F20 -1.2(18)
C58 C57 C62 C61 -4.4(18)
B1 C57 C62 C61 177.3(12)
F19 C61 C62 C57 -177.0(11)
C60 C61 C62 C57 1(2)
F19 C61 C62 F20 1.5(18)
C60 C61 C62 F20 179.9(12)
C56 C51 B1 C45 -53.0(13)
C52 C51 B1 C45 132.4(10)
C56 C51 B1 C57 -172.3(9)
C52 C51 B1 C57 13.1(14)
C56 C51 B1 C39 68.4(11)
C52 C51 B1 C39 -106.3(11)
C50 C45 B1 C51 -13.7(14)
C46 C45 B1 C51 170.5(9)
C50 C45 B1 C57 110.4(11)
C46 C45 B1 C57 -65.5(11)
C50 C45 B1 C39 -128.0(11)
C46 C45 B1 C39 56.1(12)
C62 C57 B1 C51 -126.6(12)
C58 C57 B1 C51 55.1(13)
C62 C57 B1 C45 109.0(12)
C58 C57 B1 C45 -69.3(11)
C62 C57 B1 C39 -13.5(16)
C58 C57 B1 C39 168.2(9)
C40 C39 B1 C51 67.7(12)
C44 C39 B1 C51 -109.2(11)
C40 C39 B1 C45 -170.4(9)
C44 C39 B1 C45 12.7(15)
C40 C39 B1 C57 -52.9(13)
C44 C39 B1 C57 130.3(11)
Si5 O6 Si1 O1 -43.8(14)
Si5 O6 Si1 O4 72.3(14)
Si5 O6 Si1 C19 -165.6(12)
Ta1 O1 Si1 O6 54.3(16)
Ta1 O1 Si1 O4 -64.1(16)
Ta1 O1 Si1 C19 174.8(15)
Si3 O4 Si1 O6 -44.9(10)
Si3 O4 Si1 O1 72.1(9)
Si3 O4 Si1 C19 -166.3(9)
C20 C19 Si1 O6 -144.5(10)
C20 C19 Si1 O1 95.9(10)
C20 C19 Si1 O4 -22.8(11)
Si6 O13 Si3 O4 -72.0(12)
Si6 O13 Si3 O10 46.1(12)
Si6 O13 Si3 C15 166.5(11)
Si1 O4 Si3 O13 43.3(10)
Si1 O4 Si3 O10 -75.4(9)
Si1 O4 Si3 C15 164.3(8)
Si4 O10 Si3 O13 -61.4(10)
Si4 O10 Si3 O4 57.1(10)
Si4 O10 Si3 C15 178.0(9)
C16 C15 Si3 O13 -157.8(8)
C16 C15 Si3 O4 81.7(9)
C16 C15 Si3 O10 -37.6(10)
Si3 O10 Si4 O11 55.5(10)
Si3 O10 Si4 O2 -61.3(10)
Si3 O10 Si4 C11 177.7(9)
Si7 O11 Si4 O10 -34.3(13)
Si7 O11 Si4 O2 83.4(13)
Si7 O11 Si4 C11 -157.5(12)
Ta1 O2 Si4 O10 89.3(7)
Ta1 O2 Si4 O11 -29.2(8)
Ta1 O2 Si4 C11 -148.5(7)
C12 C11 Si4 O10 31.5(10)
C12 C11 Si4 O11 153.6(9)
C12 C11 Si4 O2 -88.8(10)
Si1 O6 Si5 O7 45.5(14)
Si1 O6 Si5 O5 -71.1(14)
Si1 O6 Si5 C23 166.3(12)
Si8 O7 Si5 O6 -44.7(11)
Si8 O7 Si5 O5 72.5(10)
Si8 O7 Si5 C23 -165.0(9)
Si6 O5 Si5 O6 48.5(9)
Si6 O5 Si5 O7 -69.1(8)
Si6 O5 Si5 C23 169.5(7)
C24 C23 Si5 O6 -154.8(8)
C24 C23 Si5 O7 -34.9(9)
C24 C23 Si5 O5 84.8(9)
Si3 O13 Si6 O5 78.3(12)
Si3 O13 Si6 O12 -39.5(12)
Si3 O13 Si6 C31 -157.7(11)
Si5 O5 Si6 O13 -53.8(9)
Si5 O5 Si6 O12 64.5(9)
Si5 O5 Si6 C31 -176.0(7)
Si7 O12 Si6 O13 53.7(12)
Si7 O12 Si6 O5 -65.5(12)
Si7 O12 Si6 C31 172.6(11)
C32 C31 Si6 O13 -163.7(9)
C32 C31 Si6 O5 -41.2(10)
C32 C31 Si6 O12 78.0(10)
Si6 O12 Si7 O11 -56.5(12)
Si6 O12 Si7 O9 62.0(12)
Si6 O12 Si7 C35 -177.2(11)
Si4 O11 Si7 O12 36.3(13)
Si4 O11 Si7 O9 -83.1(13)
Si4 O11 Si7 C35 157.3(12)
Si8 O9 Si7 O12 -45.7(10)
Si8 O9 Si7 O11 73.1(10)
Si8 O9 Si7 C35 -167.0(9)
C36 C35 Si7 O12 -65.2(11)
C36 C35 Si7 O11 174.7(10)
C36 C35 Si7 O9 55.9(11)
Si5 O7 Si8 O9 -60.7(11)
Si5 O7 Si8 O3 55.7(11)
Si5 O7 Si8 C27 177.0(9)
Si7 O9 Si8 O7 42.4(10)
Si7 O9 Si8 O3 -74.7(10)
Si7 O9 Si8 C27 165.6(9)
Ta1 O3 Si8 O7 -85.9(9)
Ta1 O3 Si8 O9 31.7(10)
Ta1 O3 Si8 C27 151.6(9)
C28 C27 Si8 O7 60.9(19)
C28 C27 Si8 O9 -60.7(19)
C28 C27 Si8 O3 -178.7(18)
Si8 O3 Ta1 O1 78.4(9)
Si8 O3 Ta1 O2 -12.3(11)
Si8 O3 Ta1 N1 -76.1(9)
Si8 O3 Ta1 C4 155.2(8)
Si8 O3 Ta1 C5 164.4(9)
Si8 O3 Ta1 C1 -162.9(9)
Si8 O3 Ta1 C2 -138.7(8)
Si8 O3 Ta1 C3 -153.6(7)
Si1 O1 Ta1 O3 -61.1(15)
Si1 O1 Ta1 O2 62.4(15)
Si1 O1 Ta1 N1 0(2)
Si1 O1 Ta1 C4 165.9(16)
Si1 O1 Ta1 C5 -160.1(16)
Si1 O1 Ta1 C1 -151.2(15)
Si1 O1 Ta1 C2 171.6(14)
Si1 O1 Ta1 C3 147.3(15)
Si4 O2 Ta1 O3 12.3(8)
Si4 O2 Ta1 O1 -78.4(7)
Si4 O2 Ta1 N1 75.8(7)
Si4 O2 Ta1 C4 -158.2(7)
Si4 O2 Ta1 C5 -162.9(6)
Si4 O2 Ta1 C1 146.6(6)
Si4 O2 Ta1 C2 143.5(7)
Si4 O2 Ta1 C3 171.4(7)
C5 C4 Ta1 O3 16.3(8)
C9 C4 Ta1 O3 -110.3(10)
C3 C4 Ta1 O3 129.9(6)
C5 C4 Ta1 O1 97.7(6)
C9 C4 Ta1 O1 -28.9(10)
C3 C4 Ta1 O1 -148.7(6)
C5 C4 Ta1 O2 -174.3(6)
C9 C4 Ta1 O2 59.0(10)
C3 C4 Ta1 O2 -60.7(6)
C5 C4 Ta1 N1 -90.6(7)
C9 C4 Ta1 N1 142.7(9)
C3 C4 Ta1 N1 23.0(8)
C9 C4 Ta1 C5 -126.6(13)
C3 C4 Ta1 C5 113.6(9)
C5 C4 Ta1 C1 -36.7(6)
C9 C4 Ta1 C1 -163.4(11)
C3 C4 Ta1 C1 76.9(6)
C5 C4 Ta1 C2 -77.6(7)
C9 C4 Ta1 C2 155.8(11)
C3 C4 Ta1 C2 36.0(6)
C5 C4 Ta1 C3 -113.6(9)
C9 C4 Ta1 C3 119.8(12)
C1 C5 Ta1 O3 76.0(6)
C4 C5 Ta1 O3 -167.8(6)
C10 C5 Ta1 O3 -46.8(9)
C1 C5 Ta1 O1 165.8(6)
C4 C5 Ta1 O1 -78.0(6)
C10 C5 Ta1 O1 43.0(9)
C1 C5 Ta1 O2 -108.0(6)
C4 C5 Ta1 O2 8.2(9)
C10 C5 Ta1 O2 129.2(8)
C1 C5 Ta1 N1 -3.2(7)
C4 C5 Ta1 N1 112.9(6)
C10 C5 Ta1 N1 -126.0(8)
C1 C5 Ta1 C4 -116.2(9)
C10 C5 Ta1 C4 121.0(11)
C4 C5 Ta1 C1 116.2(9)
C10 C5 Ta1 C1 -122.8(11)
C1 C5 Ta1 C2 -37.3(6)
C4 C5 Ta1 C2 78.9(7)
C10 C5 Ta1 C2 -160.1(10)
C1 C5 Ta1 C3 -77.1(6)
C4 C5 Ta1 C3 39.1(6)
C10 C5 Ta1 C3 160.2(10)
C5 C1 Ta1 O3 -106.6(6)
C2 C1 Ta1 O3 138.0(6)
C6 C1 Ta1 O3 14.8(8)
C5 C1 Ta1 O1 -16.2(7)
C2 C1 Ta1 O1 -131.6(6)
C6 C1 Ta1 O1 105.2(8)
C5 C1 Ta1 O2 110.1(6)
C2 C1 Ta1 O2 -5.4(8)
C6 C1 Ta1 O2 -128.5(8)
C5 C1 Ta1 N1 177.2(6)
C2 C1 Ta1 N1 61.8(6)
C6 C1 Ta1 N1 -61.4(8)
C5 C1 Ta1 C4 37.1(6)
C2 C1 Ta1 C4 -78.3(6)
C6 C1 Ta1 C4 158.5(10)
C2 C1 Ta1 C5 -115.4(8)
C6 C1 Ta1 C5 121.4(11)
C5 C1 Ta1 C2 115.4(8)
C6 C1 Ta1 C2 -123.1(11)
C5 C1 Ta1 C3 79.7(6)
C2 C1 Ta1 C3 -35.7(6)
C6 C1 Ta1 C3 -158.8(10)
C3 C2 Ta1 O3 -164.4(6)
C1 C2 Ta1 O3 -47.3(6)
C7 C2 Ta1 O3 73.6(11)
C3 C2 Ta1 O1 -45.3(8)
C1 C2 Ta1 O1 71.8(7)
C7 C2 Ta1 O1 -167.3(9)
C3 C2 Ta1 O2 59.1(6)
C1 C2 Ta1 O2 176.2(5)
C7 C2 Ta1 O2 -62.9(10)
C3 C2 Ta1 N1 130.6(7)
C1 C2 Ta1 N1 -112.3(6)
C7 C2 Ta1 N1 8.5(10)
C3 C2 Ta1 C4 -38.6(6)
C1 C2 Ta1 C4 78.5(6)
C7 C2 Ta1 C4 -160.6(12)
C3 C2 Ta1 C5 -79.9(6)
C1 C2 Ta1 C5 37.2(6)
C7 C2 Ta1 C5 158.1(12)
C3 C2 Ta1 C1 -117.1(8)
C7 C2 Ta1 C1 120.9(13)
C1 C2 Ta1 C3 117.1(8)
C7 C2 Ta1 C3 -122.0(13)
C2 C3 Ta1 O3 25.5(9)
C4 C3 Ta1 O3 -89.9(8)
C8 C3 Ta1 O3 149.0(8)
C2 C3 Ta1 O1 148.5(6)
C4 C3 Ta1 O1 33.0(7)
C8 C3 Ta1 O1 -88.0(9)
C2 C3 Ta1 O2 -122.9(6)
C4 C3 Ta1 O2 121.6(6)
C8 C3 Ta1 O2 0.6(9)
C2 C3 Ta1 N1 -46.4(6)
C4 C3 Ta1 N1 -161.9(6)
C8 C3 Ta1 N1 77.0(9)
C2 C3 Ta1 C4 115.5(9)
C8 C3 Ta1 C4 -121.0(11)
C2 C3 Ta1 C5 77.6(6)
C4 C3 Ta1 C5 -37.9(6)
C8 C3 Ta1 C5 -159.0(10)
C2 C3 Ta1 C1 36.7(6)
C4 C3 Ta1 C1 -78.8(6)
C8 C3 Ta1 C1 160.2(10)
C4 C3 Ta1 C2 -115.5(9)
C8 C3 Ta1 C2 123.5(11)
O3 Ta1 N1 C100 62(11)
O1 Ta1 N1 C100 -2(12)
O2 Ta1 N1 C100 -68(11)
C4 Ta1 N1 C100 -165(11)
C5 Ta1 N1 C100 154(11)
C1 Ta1 N1 C100 153(11)
C2 Ta1 N1 C100 -176(11)
C3 Ta1 N1 C100 -152(11)
Ta1 N1 C100 C101 73(49)
